data_4103232
loop_
_publ_author_name
'Michael Nippe'
'Jingfang Wang'
'Eckhard Bill'
'H\%akon Hope'
'Naresh S. Dalal'
'John F. Berry'

_publ_contact_author_address
;Department of Chemistry
University of Wisconsin-Madison
1101 University Ave
Madison, WI  53706
USA
;
_publ_contact_author_email berry@chem.wisc.edu
_publ_contact_author_name 'John F. Berry'
_publ_contact_author_phone 809-608-262-7534
_publ_section_title
;
 Crystals in Which Some Metal Atoms are More Equal Than Others:
 Inequalities From Crystal Packing and Their Spectroscopic/Magnetic
 Consequences
;
_journal_name_full 'Journal of the American Chemical Society'
_journal_page_first 14261
_journal_page_last 14272
_journal_paper_doi 10.1021/ja106510g
_journal_volume 132
_journal_year 2010
_chemical_formula_moiety 'C40 H32 N12 Cr2 Mn Cl2, C H2 Cl2'
_chemical_formula_sum 'C41 H34 Cl4 Cr2 Mn N12'
_chemical_formula_weight 995.54
_chemical_name_systematic
; 
 ? 
;
_space_group_IT_number 7
_symmetry_cell_setting monoclinic
_symmetry_space_group_name_Hall 'P -2yac'
_symmetry_space_group_name_H-M 'P 1 n 1'
_atom_sites_solution_hydrogens geom
_atom_sites_solution_primary direct
_atom_sites_solution_secondary difmap
_audit_creation_method SHELXL-97
_cell_angle_alpha 90.00
_cell_angle_beta 89.9967(4)
_cell_angle_gamma 90.00
_cell_formula_units_Z 2
_cell_length_a 11.3859(4)
_cell_length_b 14.1065(4)
_cell_length_c 12.8842(4)
_cell_measurement_reflns_used 9997
_cell_measurement_temperature 11(2)
_cell_measurement_theta_max 30.4917
_cell_measurement_theta_min 2.7900
_cell_volume 2069.40(11)
_computing_cell_refinement 'SAINT Ver. 6.22  (Bruker-AXS, 2003)'
_computing_data_collection 'SMART Ver. 5.622 (Bruker-AXS, 2003)'
_computing_data_reduction 'SAINT Ver. 6.22'
_computing_molecular_graphics 'SHELXTL Ver. 6.14'
_computing_publication_material 'SHELXTL Ver. 6.14'
_computing_structure_refinement 'SHELXL-97 (Sheldrick, 1997)'
_computing_structure_solution 'SHELXS-97 (Sheldrick, 1990)'
_diffrn_ambient_temperature 11(2)
_diffrn_measured_fraction_theta_full 0.997
_diffrn_measured_fraction_theta_max 0.997
_diffrn_measurement_device_type 'Bruker CCD-1000 area detector'
_diffrn_measurement_method '0.30\% \w scans'
_diffrn_radiation_monochromator graphite
_diffrn_radiation_source 'fine-focus sealed tube'
_diffrn_radiation_type MoK\a
_diffrn_radiation_wavelength 0.71073
_diffrn_reflns_av_R_equivalents 0.0137
_diffrn_reflns_av_sigmaI/netI 0.0191
_diffrn_reflns_limit_h_max 16
_diffrn_reflns_limit_h_min -16
_diffrn_reflns_limit_k_max 20
_diffrn_reflns_limit_k_min -20
_diffrn_reflns_limit_l_max 18
_diffrn_reflns_limit_l_min -18
_diffrn_reflns_number 28552
_diffrn_reflns_theta_full 30.50
_diffrn_reflns_theta_max 30.50
_diffrn_reflns_theta_min 2.39
_exptl_absorpt_coefficient_mu 1.123
_exptl_absorpt_correction_T_max 0.7082
_exptl_absorpt_correction_T_min 0.6378
_exptl_absorpt_correction_type analytical
_exptl_crystal_colour brown
_exptl_crystal_density_diffrn 1.598
_exptl_crystal_density_method 'not measured'
_exptl_crystal_description block
_exptl_crystal_F_000 1010
_exptl_crystal_size_max 0.44
_exptl_crystal_size_mid 0.42
_exptl_crystal_size_min 0.33
_refine_diff_density_max 0.279
_refine_diff_density_min -0.361
_refine_diff_density_rms 0.047
_refine_ls_abs_structure_details 'Flack H D (1983), Acta Cryst. A39, 876-881'
_refine_ls_abs_structure_Flack -0.001(8)
_refine_ls_extinction_method none
_refine_ls_goodness_of_fit_ref 1.057
_refine_ls_hydrogen_treatment undef
_refine_ls_matrix_type full
_refine_ls_number_parameters 560
_refine_ls_number_reflns 12549
_refine_ls_number_restraints 434
_refine_ls_restrained_S_all 1.048
_refine_ls_R_factor_all 0.0235
_refine_ls_R_factor_gt 0.0230
_refine_ls_shift/su_max 0.003
_refine_ls_shift/su_mean 0.000
_refine_ls_structure_factor_coef Fsqd
_refine_ls_weighting_details 'calc w=1/[\s^2^(Fo^2^)+(0.0296P)^2^+0.5531P] where P=(Fo^2^+2Fc^2^)/3'
_refine_ls_weighting_scheme calc
_refine_ls_wR_factor_gt 0.0579
_refine_ls_wR_factor_ref 0.0583
_reflns_number_gt 12409
_reflns_number_total 12549
_reflns_threshold_expression >2sigma(I)
_cod_data_source_file ja106510g_si_002_3.cif
_cod_data_source_block compound2(11K)
_cod_database_code 4103232

loop_
_symmetry_equiv_pos_as_xyz
'x, y, z'
'x+1/2, -y, z+1/2'

loop_
_atom_site_label
_atom_site_type_symbol
_atom_site_fract_x
_atom_site_fract_y
_atom_site_fract_z
_atom_site_U_iso_or_equiv
_atom_site_adp_type
_atom_site_occupancy
_atom_site_symmetry_multiplicity
_atom_site_calc_flag
_atom_site_refinement_flags
_atom_site_disorder_assembly
_atom_site_disorder_group
Mn1_1 Mn 0.08118(9) 0.15454(7) 0.94667(10) 0.0086(3) Uiso 0.472(3) 1 d P A 1
Cr1_1 Cr 0.08218(12) 0.25731(8) 0.75986(14) 0.0055(3) Uiso 0.472(3) 1 d P A 1
Cr2_1 Cr 0.07881(9) 0.33086(7) 0.62472(10) 0.0078(3) Uiso 0.472(3) 1 d P A 1
Mn1_2 Mn 0.07835(7) 0.34886(6) 0.59217(9) 0.0069(2) Uiso 0.528(3) 1 d P A 2
Cr1_2 Cr 0.08328(10) 0.24468(8) 0.77991(12) 0.0062(3) Uiso 0.528(3) 1 d P A 2
Cr2_2 Cr 0.08261(8) 0.17227(6) 0.91360(9) 0.0067(2) Uiso 0.528(3) 1 d P A 2
Cl1 Cl 0.07964(5) 0.06886(4) 1.09398(6) 0.01688(13) Uani 1 1 d . . .
Cl2 Cl 0.07296(5) 0.43563(4) 0.44503(7) 0.01752(14) Uani 1 1 d . . .
N1_3 N 0.00911(18) 0.28917(14) 0.99515(14) 0.0096(4) Uani 1 1 d D . .
C2_3 C 0.0186(2) 0.30389(16) 1.09864(16) 0.0142(5) Uani 1 1 d D A .
H2_3 H 0.0565 0.2569 1.1394 0.017 Uiso 1 1 calc R . .
C3_3 C -0.0239(2) 0.38346(15) 1.14810(19) 0.0162(5) Uani 1 1 d D . .
H3_3 H -0.0171 0.3908 1.2211 0.019 Uiso 1 1 calc R A .
C4_3 C -0.0774(3) 0.45299(16) 1.08681(17) 0.0166(5) Uani 1 1 d D A .
H4_3 H -0.1076 0.5089 1.1182 0.020 Uiso 1 1 calc R . .
C5_3 C -0.0863(2) 0.44060(15) 0.98098(17) 0.0141(5) Uani 1 1 d D . .
H5_3 H -0.1212 0.4884 0.9391 0.017 Uiso 1 1 calc R A .
C6_3 C -0.04336(19) 0.35625(13) 0.93493(14) 0.0099(4) Uani 1 1 d D A .
N7_3 N -0.04364(17) 0.33648(13) 0.83042(13) 0.0085(4) Uani 1 1 d D . .
C8_3 C -0.12833(17) 0.37200(16) 0.76543(14) 0.0098(4) Uani 1 1 d D A .
C9_3 C -0.24236(17) 0.39937(18) 0.79637(19) 0.0133(5) Uani 1 1 d D . .
H9_3 H -0.2642 0.3982 0.8675 0.016 Uiso 1 1 calc R A .
C10_3 C -0.3212(2) 0.4276(2) 0.72191(18) 0.0197(6) Uani 1 1 d D A .
H10_3 H -0.3977 0.4475 0.7417 0.024 Uiso 1 1 calc R . .
C11_3 C -0.28931(19) 0.4274(2) 0.61723(19) 0.0195(6) Uani 1 1 d D . .
H11_3 H -0.3434 0.4457 0.5648 0.023 Uiso 1 1 calc R A .
C12_3 C -0.17696(17) 0.39963(17) 0.59264(19) 0.0140(5) Uani 1 1 d D A .
H12_3 H -0.1551 0.3983 0.5215 0.017 Uiso 1 1 calc R . .
N13_3 N -0.09606(17) 0.37415(14) 0.66385(13) 0.0100(4) Uani 1 1 d D . .
N1_4 N 0.25568(16) 0.22713(15) 0.94647(18) 0.0117(4) Uani 1 1 d D . .
C2_4 C 0.3334(2) 0.18409(19) 1.0102(2) 0.0178(5) Uani 1 1 d D A .
H2_4 H 0.3076 0.1310 1.0495 0.021 Uiso 1 1 calc R . .
C3_4 C 0.4483(2) 0.21324(19) 1.0211(2) 0.0215(6) Uani 1 1 d D . .
H3_4 H 0.5000 0.1817 1.0675 0.026 Uiso 1 1 calc R A .
C4_4 C 0.48639(19) 0.29015(19) 0.9624(2) 0.0204(6) Uani 1 1 d D A .
H4_4 H 0.5655 0.3110 0.9673 0.024 Uiso 1 1 calc R . .
C5_4 C 0.40897(18) 0.33590(18) 0.8972(2) 0.0165(5) Uani 1 1 d D . .
H5_4 H 0.4339 0.3890 0.8576 0.020 Uiso 1 1 calc R A .
C6_4 C 0.29180(17) 0.30281(15) 0.88978(18) 0.0117(5) Uani 1 1 d D A .
N7_4 N 0.20863(17) 0.33978(12) 0.82414(18) 0.0101(4) Uani 1 1 d D . .
C8_4 C 0.2071(2) 0.43299(12) 0.79412(17) 0.0119(5) Uani 1 1 d D A .
C9_4 C 0.2558(2) 0.50932(14) 0.8512(2) 0.0182(5) Uani 1 1 d D . .
H9_4 H 0.3026 0.4973 0.9107 0.022 Uiso 1 1 calc R A .
C10_4 C 0.2348(3) 0.60102(17) 0.8198(2) 0.0289(7) Uani 1 1 d D A .
H10_4 H 0.2687 0.6524 0.8570 0.035 Uiso 1 1 calc R . .
C11_4 C 0.1637(3) 0.61885(18) 0.7334(2) 0.0328(8) Uani 1 1 d D . .
H11_4 H 0.1429 0.6817 0.7142 0.039 Uiso 1 1 calc R A .
C12_4 C 0.1251(3) 0.54180(14) 0.6770(2) 0.0237(6) Uani 1 1 d D A .
H12_4 H 0.0816 0.5530 0.6153 0.028 Uiso 1 1 calc R . .
N13_4 N 0.14607(19) 0.45114(14) 0.70538(16) 0.0129(4) Uani 1 1 d D . .
N1_5 N 0.1548(2) 0.05426(13) 0.83463(17) 0.0127(4) Uani 1 1 d D . .
C2_5 C 0.1423(3) -0.03685(14) 0.8652(2) 0.0220(6) Uani 1 1 d D A .
H2_5 H 0.0980 -0.0493 0.9262 0.026 Uiso 1 1 calc R . .
C3_5 C 0.1902(3) -0.11252(17) 0.8127(2) 0.0285(7) Uani 1 1 d D . .
H3_5 H 0.1818 -0.1754 0.8379 0.034 Uiso 1 1 calc R A .
C4_5 C 0.2515(3) -0.09381(16) 0.7211(2) 0.0253(6) Uani 1 1 d D A .
H4_5 H 0.2839 -0.1445 0.6818 0.030 Uiso 1 1 calc R . .
C5_5 C 0.2649(2) -0.00182(14) 0.68785(19) 0.0158(5) Uani 1 1 d D . .
H5_5 H 0.3080 0.0114 0.6264 0.019 Uiso 1 1 calc R A .
C6_5 C 0.2142(2) 0.07303(12) 0.74559(17) 0.0116(4) Uani 1 1 d D A .
N7_5 N 0.21221(17) 0.16580(12) 0.71459(17) 0.0097(4) Uani 1 1 d D . .
C8_5 C 0.29200(17) 0.20279(15) 0.64596(18) 0.0108(4) Uani 1 1 d D A .
C9_5 C 0.41021(18) 0.17270(18) 0.6370(2) 0.0163(5) Uani 1 1 d D . .
H9_5 H 0.4379 0.1214 0.6781 0.020 Uiso 1 1 calc R A .
C10_5 C 0.4852(2) 0.2175(2) 0.5690(2) 0.0230(6) Uani 1 1 d D A .
H10_5 H 0.5645 0.1974 0.5630 0.028 Uiso 1 1 calc R . .
C11_5 C 0.4437(2) 0.29257(18) 0.5092(2) 0.0215(6) Uani 1 1 d D . .
H11_5 H 0.4929 0.3233 0.4601 0.026 Uiso 1 1 calc R A .
C12_5 C 0.32914(19) 0.3207(2) 0.5234(2) 0.0164(5) Uani 1 1 d D A .
H12_5 H 0.3010 0.3727 0.4836 0.020 Uiso 1 1 calc R . .
N13_5 N 0.25418(17) 0.27897(14) 0.59064(18) 0.0116(4) Uani 1 1 d D . .
N1_6 N -0.09067(17) 0.12420(14) 0.87538(13) 0.0093(4) Uani 1 1 d D . .
C2_6 C -0.17056(17) 0.09632(18) 0.94670(18) 0.0136(5) Uani 1 1 d D A .
H2_6 H -0.1477 0.0963 1.0176 0.016 Uiso 1 1 calc R . .
C3_6 C -0.2832(2) 0.0679(2) 0.92274(16) 0.0158(5) Uani 1 1 d D . .
H3_6 H -0.3361 0.0477 0.9754 0.019 Uiso 1 1 calc R A .
C4_6 C -0.31705(19) 0.06957(19) 0.81828(16) 0.0133(5) Uani 1 1 d D A .
H4_6 H -0.3940 0.0508 0.7986 0.016 Uiso 1 1 calc R . .
C5_6 C -0.23742(16) 0.09885(16) 0.74449(19) 0.0116(4) Uani 1 1 d D . .
H5_6 H -0.2598 0.1007 0.6735 0.014 Uiso 1 1 calc R A .
C6_6 C -0.12244(15) 0.12621(15) 0.77367(14) 0.0080(4) Uani 1 1 d D A .
N7_6 N -0.03954(17) 0.16318(13) 0.70753(13) 0.0087(4) Uani 1 1 d D . .
C8_6 C -0.03996(19) 0.14450(14) 0.60274(13) 0.0086(4) Uani 1 1 d D A .
C9_6 C -0.0787(2) 0.05840(14) 0.55777(17) 0.0119(4) Uani 1 1 d D . .
H9_6 H -0.1115 0.0101 0.6001 0.014 Uiso 1 1 calc R A .
C10_6 C -0.0684(2) 0.04524(16) 0.45240(18) 0.0155(5) Uani 1 1 d D A .
H10_6 H -0.0946 -0.0122 0.4217 0.019 Uiso 1 1 calc R . .
C11_6 C -0.0194(2) 0.11634(16) 0.39045(19) 0.0181(5) Uani 1 1 d D . .
H11_6 H -0.0128 0.1088 0.3174 0.022 Uiso 1 1 calc R A .
C12_6 C 0.0187(2) 0.19747(17) 0.43892(17) 0.0154(5) Uani 1 1 d D A .
H12_6 H 0.0535 0.2456 0.3976 0.018 Uiso 1 1 calc R . .
N13_6 N 0.00932(19) 0.21258(14) 0.54219(15) 0.0110(4) Uani 1 1 d D . .
C1S_7 C 0.2791(5) 0.1958(3) 0.2841(8) 0.0109(12) Uiso 0.648(2) 1 d PD B 7
H1SA_7 H 0.2230 0.1624 0.2382 0.013 Uiso 0.648(2) 1 calc PR B 7
H1SB_7 H 0.2472 0.1937 0.3555 0.013 Uiso 0.648(2) 1 calc PR B 7
Cl1S_7 Cl 0.28948(17) 0.31480(10) 0.24446(18) 0.0175(3) Uani 0.648(2) 1 d PD B 7
Cl2S_7 Cl 0.41432(10) 0.13554(5) 0.28165(8) 0.01025(19) Uani 0.648(2) 1 d PD B 7
C1S_8 C 0.2776(7) 0.3044(6) 0.2570(18) 0.030(5) Uiso 0.352(2) 1 d PD B 8
H1SA_8 H 0.2226 0.3371 0.3046 0.036 Uiso 0.352(2) 1 calc PR B 8
H1SB_8 H 0.2430 0.3061 0.1866 0.036 Uiso 0.352(2) 1 calc PR B 8
Cl1S_8 Cl 0.2915(4) 0.1856(2) 0.2963(4) 0.0311(8) Uani 0.352(2) 1 d PD B 8
Cl2S_8 Cl 0.4116(2) 0.36640(13) 0.25555(18) 0.0229(5) Uani 0.352(2) 1 d PD B 8

loop_
_atom_site_aniso_label
_atom_site_aniso_U_11
_atom_site_aniso_U_22
_atom_site_aniso_U_33
_atom_site_aniso_U_23
_atom_site_aniso_U_13
_atom_site_aniso_U_12
Cl1 0.0133(3) 0.0190(3) 0.0183(3) -0.0057(2) -0.0011(2) 0.0041(2)
Cl2 0.0140(3) 0.0174(2) 0.0212(3) -0.0057(2) -0.0001(2) -0.0037(2)
N1_3 0.0095(9) 0.0115(9) 0.0079(10) -0.0046(8) -0.0027(8) 0.0019(7)
C2_3 0.0148(10) 0.0158(11) 0.0118(12) -0.0004(11) -0.0070(11) 0.0012(9)
C3_3 0.0179(12) 0.0206(12) 0.0102(12) -0.0046(10) -0.0035(10) 0.0068(10)
C4_3 0.0218(11) 0.0181(10) 0.0099(11) -0.0055(9) 0.0020(10) 0.0043(10)
C5_3 0.0160(10) 0.0130(10) 0.0132(11) -0.0007(9) 0.0006(10) 0.0049(9)
C6_3 0.0092(9) 0.0078(9) 0.0128(11) 0.0014(10) -0.0019(9) -0.0021(8)
N7_3 0.0087(9) 0.0094(9) 0.0074(10) -0.0010(8) 0.0006(8) 0.0023(7)
C8_3 0.0122(9) 0.0097(9) 0.0074(11) 0.0009(8) 0.0001(8) -0.0018(7)
C9_3 0.0115(10) 0.0196(11) 0.0088(12) 0.0014(9) 0.0055(9) 0.0051(9)
C10_3 0.0109(12) 0.0280(14) 0.0203(15) 0.0054(12) 0.0026(10) 0.0047(10)
C11_3 0.0138(11) 0.0239(13) 0.0206(15) 0.0072(11) -0.0034(10) 0.0016(10)
C12_3 0.0186(10) 0.0141(10) 0.0092(10) 0.0039(10) -0.0007(10) 0.0024(8)
N13_3 0.0109(9) 0.0102(9) 0.0089(9) 0.0000(7) 0.0040(8) 0.0013(7)
N1_4 0.0075(8) 0.0150(9) 0.0127(10) -0.0025(8) -0.0040(8) 0.0021(7)
C2_4 0.0197(12) 0.0135(10) 0.0203(14) 0.0004(10) -0.0028(11) 0.0074(10)
C3_4 0.0128(12) 0.0270(13) 0.0246(14) -0.0023(12) -0.0058(10) 0.0054(9)
C4_4 0.0072(10) 0.0315(14) 0.0224(13) -0.0072(11) 0.0010(9) -0.0047(10)
C5_4 0.0114(10) 0.0239(11) 0.0142(11) -0.0025(9) 0.0025(10) -0.0037(9)
C6_4 0.0118(11) 0.0155(11) 0.0077(11) -0.0022(9) 0.0017(9) -0.0025(9)
N7_4 0.0085(9) 0.0124(9) 0.0095(10) -0.0015(7) -0.0027(8) -0.0021(7)
C8_4 0.0162(11) 0.0124(10) 0.0071(11) 0.0004(8) 0.0023(9) -0.0050(8)
C9_4 0.0262(12) 0.0178(11) 0.0106(12) -0.0026(9) -0.0062(9) -0.0100(9)
C10_4 0.057(2) 0.0137(11) 0.0165(14) 0.0014(10) -0.0106(13) -0.0175(12)
C11_4 0.066(2) 0.0181(12) 0.0147(13) 0.0073(10) -0.0137(13) -0.0146(12)
C12_4 0.0433(15) 0.0123(10) 0.0153(12) 0.0055(9) -0.0054(11) -0.0069(10)
N13_4 0.0177(10) 0.0156(9) 0.0054(9) -0.0006(8) -0.0024(8) -0.0041(8)
N1_5 0.0176(9) 0.0094(8) 0.0110(10) 0.0024(8) 0.0005(8) 0.0057(7)
C2_5 0.0419(16) 0.0154(11) 0.0087(11) 0.0009(9) 0.0098(10) 0.0105(10)
C3_5 0.0580(19) 0.0086(10) 0.0190(13) 0.0018(9) 0.0100(12) 0.0142(10)
C4_5 0.0469(17) 0.0159(11) 0.0131(13) -0.0002(9) 0.0071(11) 0.0174(11)
C5_5 0.0240(11) 0.0142(10) 0.0093(11) 0.0003(8) -0.0002(9) 0.0092(9)
C6_5 0.0132(10) 0.0129(10) 0.0087(10) -0.0037(9) 0.0010(9) 0.0067(8)
N7_5 0.0095(9) 0.0123(9) 0.0073(10) -0.0018(7) -0.0017(7) 0.0022(7)
C8_5 0.0073(10) 0.0149(10) 0.0103(11) -0.0044(8) -0.0002(9) -0.0012(9)
C9_5 0.0094(10) 0.0235(11) 0.0159(11) -0.0025(9) 0.0016(10) 0.0051(9)
C10_5 0.0142(12) 0.0318(14) 0.0229(14) -0.0090(12) 0.0113(10) -0.0039(10)
C11_5 0.0214(14) 0.0215(12) 0.0216(14) -0.0057(11) 0.0107(10) -0.0073(9)
C12_5 0.0153(11) 0.0180(11) 0.0159(12) -0.0038(10) 0.0045(10) -0.0036(9)
N13_5 0.0125(9) 0.0105(9) 0.0119(9) -0.0021(8) -0.0037(8) -0.0024(7)
N1_6 0.0105(9) 0.0091(8) 0.0081(9) 0.0019(7) 0.0003(8) 0.0002(8)
C2_6 0.0157(10) 0.0184(11) 0.0068(10) 0.0040(9) -0.0011(10) -0.0018(9)
C3_6 0.0173(11) 0.0248(13) 0.0054(11) 0.0055(9) -0.0013(9) -0.0075(10)
C4_6 0.0127(11) 0.0178(12) 0.0095(11) 0.0047(10) 0.0000(9) -0.0051(8)
C5_6 0.0108(9) 0.0132(9) 0.0107(11) 0.0032(9) 0.0005(9) -0.0014(8)
C6_6 0.0068(8) 0.0072(9) 0.0100(11) 0.0005(8) -0.0009(8) 0.0002(7)
N7_6 0.0100(9) 0.0071(9) 0.0090(10) -0.0003(7) 0.0008(8) 0.0001(7)
C8_6 0.0077(8) 0.0125(10) 0.0056(10) -0.0021(9) -0.0026(9) -0.0017(8)
C9_6 0.0140(9) 0.0102(9) 0.0114(10) -0.0020(8) -0.0018(9) -0.0044(9)
C10_6 0.0159(11) 0.0157(10) 0.0148(12) -0.0040(10) 0.0008(10) -0.0035(9)
C11_6 0.0224(13) 0.0231(13) 0.0088(12) -0.0031(11) 0.0044(11) -0.0016(10)
C12_6 0.0140(10) 0.0201(12) 0.0119(12) 0.0007(11) 0.0020(11) -0.0032(9)
N13_6 0.0098(9) 0.0093(9) 0.0139(11) 0.0012(8) -0.0007(9) -0.0007(7)
Cl1S_7 0.0207(5) 0.0200(5) 0.0117(6) -0.0060(5) -0.0069(6) 0.0122(4)
Cl2S_7 0.0102(3) 0.0127(3) 0.0078(3) 0.0001(3) -0.0009(4) 0.0019(3)
Cl1S_8 0.0330(15) 0.0385(15) 0.0217(19) -0.0059(12) 0.0072(14) -0.0135(11)
Cl2S_8 0.0190(8) 0.0267(9) 0.0229(10) -0.0014(9) 0.0007(9) -0.0025(8)

loop_
_atom_type_symbol
_atom_type_description
_atom_type_scat_dispersion_real
_atom_type_scat_dispersion_imag
_atom_type_scat_source
C C 0.0033 0.0016 'International Tables Vol C Tables 4.2.6.8 and 6.1.1.4'
H H 0.0000 0.0000 'International Tables Vol C Tables 4.2.6.8 and 6.1.1.4'
Cl Cl 0.1484 0.1585 'International Tables Vol C Tables 4.2.6.8 and 6.1.1.4'
Cr Cr 0.3209 0.6236 'International Tables Vol C Tables 4.2.6.8 and 6.1.1.4'
Mn Mn 0.3368 0.7283 'International Tables Vol C Tables 4.2.6.8 and 6.1.1.4'
N N 0.0061 0.0033 'International Tables Vol C Tables 4.2.6.8 and 6.1.1.4'

loop_
_geom_angle_atom_site_label_1
_geom_angle_atom_site_label_2
_geom_angle_atom_site_label_3
_geom_angle
N1_3 Mn1_1 N1_5 154.72(11)
N1_3 Mn1_1 N1_6 87.36(8)
N1_5 Mn1_1 N1_6 86.54(9)
N1_3 Mn1_1 N1_4 86.29(9)
N1_5 Mn1_1 N1_4 87.41(9)
N1_6 Mn1_1 N1_4 151.38(10)
N1_3 Mn1_1 Cl1 103.02(7)
N1_5 Mn1_1 Cl1 102.25(7)
N1_6 Mn1_1 Cl1 103.91(7)
N1_4 Mn1_1 Cl1 104.71(7)
N1_3 Mn1_1 Cr1_1 78.21(7)
N1_5 Mn1_1 Cr1_1 76.52(7)
N1_6 Mn1_1 Cr1_1 75.33(7)
N1_4 Mn1_1 Cr1_1 76.06(7)
Cl1 Mn1_1 Cr1_1 178.56(4)
Cr2_1 Cr1_1 N7_4 94.05(9)
Cr2_1 Cr1_1 N7_3 95.14(9)
N7_4 Cr1_1 N7_3 90.15(8)
Cr2_1 Cr1_1 N7_6 92.09(9)
N7_4 Cr1_1 N7_6 173.46(13)
N7_3 Cr1_1 N7_6 91.53(7)
Cr2_1 Cr1_1 N7_5 95.26(9)
N7_4 Cr1_1 N7_5 87.98(7)
N7_3 Cr1_1 N7_5 169.53(13)
N7_6 Cr1_1 N7_5 89.24(8)
Cr2_1 Cr1_1 Mn1_1 178.65(8)
N7_4 Cr1_1 Mn1_1 87.08(9)
N7_3 Cr1_1 Mn1_1 84.12(8)
N7_6 Cr1_1 Mn1_1 86.81(8)
N7_5 Cr1_1 Mn1_1 85.51(8)
Cr1_1 Cr2_1 N13_6 92.00(7)
Cr1_1 Cr2_1 N13_4 88.95(8)
N13_6 Cr2_1 N13_4 178.80(11)
Cr1_1 Cr2_1 N13_3 87.79(8)
N13_6 Cr2_1 N13_3 89.75(9)
N13_4 Cr2_1 N13_3 89.56(9)
Cr1_1 Cr2_1 N13_5 89.07(8)
N13_6 Cr2_1 N13_5 88.66(9)
N13_4 Cr2_1 N13_5 92.09(9)
N13_3 Cr2_1 N13_5 176.42(10)
Cr1_1 Cr2_1 Cl2 178.21(5)
N13_6 Cr2_1 Cl2 89.53(7)
N13_4 Cr2_1 Cl2 89.51(7)
N13_3 Cr2_1 Cl2 91.29(7)
N13_5 Cr2_1 Cl2 91.91(7)
N13_6 Mn1_2 N13_4 154.99(10)
N13_6 Mn1_2 N13_3 86.67(8)
N13_4 Mn1_2 N13_3 86.10(9)
N13_6 Mn1_2 N13_5 86.05(8)
N13_4 Mn1_2 N13_5 88.91(9)
N13_3 Mn1_2 N13_5 151.35(10)
N13_6 Mn1_2 Cl2 102.76(7)
N13_4 Mn1_2 Cl2 102.21(7)
N13_3 Mn1_2 Cl2 103.77(6)
N13_5 Mn1_2 Cl2 104.86(7)
N13_6 Mn1_2 Cr1_2 78.54(6)
N13_4 Mn1_2 Cr1_2 76.47(7)
N13_3 Mn1_2 Cr1_2 75.26(6)
N13_5 Mn1_2 Cr1_2 76.14(7)
Cl2 Mn1_2 Cr1_2 178.38(4)
Cr2_2 Cr1_2 N7_5 94.58(8)
Cr2_2 Cr1_2 N7_6 95.93(8)
N7_5 Cr1_2 N7_6 89.84(8)
Cr2_2 Cr1_2 N7_4 95.62(8)
N7_5 Cr1_2 N7_4 88.30(7)
N7_6 Cr1_2 N7_4 168.42(12)
Cr2_2 Cr1_2 N7_3 92.67(8)
N7_5 Cr1_2 N7_3 172.57(12)
N7_6 Cr1_2 N7_3 91.03(7)
N7_4 Cr1_2 N7_3 89.37(8)
Cr2_2 Cr1_2 Mn1_2 178.51(7)
N7_5 Cr1_2 Mn1_2 86.83(8)
N7_6 Cr1_2 Mn1_2 83.58(7)
N7_4 Cr1_2 Mn1_2 84.91(8)
N7_3 Cr1_2 Mn1_2 85.94(8)
Cr1_2 Cr2_2 N1_5 89.21(7)
Cr1_2 Cr2_2 N1_3 91.77(7)
N1_5 Cr2_2 N1_3 178.97(11)
Cr1_2 Cr2_2 N1_6 88.12(7)
N1_5 Cr2_2 N1_6 89.90(9)
N1_3 Cr2_2 N1_6 89.81(8)
Cr1_2 Cr2_2 N1_4 88.99(8)
N1_5 Cr2_2 N1_4 91.25(9)
N1_3 Cr2_2 N1_4 89.10(9)
N1_6 Cr2_2 N1_4 176.88(10)
Cr1_2 Cr2_2 Cl1 178.48(4)
N1_5 Cr2_2 Cl1 89.64(7)
N1_3 Cr2_2 Cl1 89.37(7)
N1_6 Cr2_2 Cl1 90.87(6)
N1_4 Cr2_2 Cl1 92.04(7)
C2_3 N1_3 C6_3 119.30(19)
C2_3 N1_3 Cr2_2 125.05(15)
C6_3 N1_3 Cr2_2 115.47(14)
C2_3 N1_3 Mn1_1 112.91(14)
C6_3 N1_3 Mn1_1 127.78(14)
N1_3 C2_3 C3_3 123.5(2)
N1_3 C2_3 H2_3 118.2
C3_3 C2_3 H2_3 118.2
C2_3 C3_3 C4_3 117.6(2)
C2_3 C3_3 H3_3 121.2
C4_3 C3_3 H3_3 121.2
C5_3 C4_3 C3_3 120.1(2)
C5_3 C4_3 H4_3 119.9
C3_3 C4_3 H4_3 119.9
C4_3 C5_3 C6_3 119.7(2)
C4_3 C5_3 H5_3 120.2
C6_3 C5_3 H5_3 120.2
N1_3 C6_3 N7_3 114.71(17)
N1_3 C6_3 C5_3 119.78(18)
N7_3 C6_3 C5_3 125.42(17)
C8_3 N7_3 C6_3 121.69(18)
C8_3 N7_3 Cr1_1 115.05(14)
C6_3 N7_3 Cr1_1 123.24(15)
C8_3 N7_3 Cr1_2 122.23(14)
C6_3 N7_3 Cr1_2 115.98(14)
N13_3 C8_3 N7_3 113.94(17)
N13_3 C8_3 C9_3 120.94(18)
N7_3 C8_3 C9_3 125.02(18)
C10_3 C9_3 C8_3 118.9(2)
C10_3 C9_3 H9_3 120.5
C8_3 C9_3 H9_3 120.5
C9_3 C10_3 C11_3 120.3(2)
C9_3 C10_3 H10_3 119.9
C11_3 C10_3 H10_3 119.9
C12_3 C11_3 C10_3 117.7(2)
C12_3 C11_3 H11_3 121.1
C10_3 C11_3 H11_3 121.1
N13_3 C12_3 C11_3 123.7(2)
N13_3 C12_3 H12_3 118.2
C11_3 C12_3 H12_3 118.2
C12_3 N13_3 C8_3 118.44(19)
C12_3 N13_3 Cr2_1 123.39(15)
C8_3 N13_3 Cr2_1 118.11(14)
C12_3 N13_3 Mn1_2 111.77(14)
C8_3 N13_3 Mn1_2 129.70(14)
C2_4 N1_4 C6_4 118.8(2)
C2_4 N1_4 Cr2_2 123.79(16)
C6_4 N1_4 Cr2_2 116.93(14)
C2_4 N1_4 Mn1_1 112.08(16)
C6_4 N1_4 Mn1_1 129.07(15)
N1_4 C2_4 C3_4 123.4(2)
N1_4 C2_4 H2_4 118.3
C3_4 C2_4 H2_4 118.3
C2_4 C3_4 C4_4 118.2(2)
C2_4 C3_4 H3_4 120.9
C4_4 C3_4 H3_4 120.9
C5_4 C4_4 C3_4 119.8(2)
C5_4 C4_4 H4_4 120.1
C3_4 C4_4 H4_4 120.1
C4_4 C5_4 C6_4 119.3(2)
C4_4 C5_4 H5_4 120.4
C6_4 C5_4 H5_4 120.4
N1_4 C6_4 N7_4 114.92(18)
N1_4 C6_4 C5_4 120.55(18)
N7_4 C6_4 C5_4 124.47(19)
C8_4 N7_4 C6_4 123.16(18)
C8_4 N7_4 Cr1_1 115.23(14)
C6_4 N7_4 Cr1_1 121.57(14)
C8_4 N7_4 Cr1_2 122.91(14)
C6_4 N7_4 Cr1_2 113.89(14)
N13_4 C8_4 N7_4 115.05(17)
N13_4 C8_4 C9_4 119.48(18)
N7_4 C8_4 C9_4 125.31(19)
C10_4 C9_4 C8_4 119.7(2)
C10_4 C9_4 H9_4 120.2
C8_4 C9_4 H9_4 120.2
C9_4 C10_4 C11_4 120.2(2)
C9_4 C10_4 H10_4 119.9
C11_4 C10_4 H10_4 119.9
C12_4 C11_4 C10_4 117.5(2)
C12_4 C11_4 H11_4 121.2
C10_4 C11_4 H11_4 121.2
N13_4 C12_4 C11_4 123.2(2)
N13_4 C12_4 H12_4 118.4
C11_4 C12_4 H12_4 118.4
C12_4 N13_4 C8_4 119.7(2)
C12_4 N13_4 Cr2_1 123.90(16)
C8_4 N13_4 Cr2_1 116.29(14)
C12_4 N13_4 Mn1_2 112.38(16)
C8_4 N13_4 Mn1_2 127.91(15)
C2_5 N1_5 C6_5 118.95(19)
C2_5 N1_5 Cr2_2 124.52(16)
C6_5 N1_5 Cr2_2 116.50(14)
C2_5 N1_5 Mn1_1 112.46(15)
C6_5 N1_5 Mn1_1 128.48(14)
N1_5 C2_5 C3_5 123.5(2)
N1_5 C2_5 H2_5 118.2
C3_5 C2_5 H2_5 118.2
C2_5 C3_5 C4_5 117.8(2)
C2_5 C3_5 H3_5 121.1
C4_5 C3_5 H3_5 121.1
C5_5 C4_5 C3_5 119.8(2)
C5_5 C4_5 H4_5 120.1
C3_5 C4_5 H4_5 120.1
C4_5 C5_5 C6_5 119.7(2)
C4_5 C5_5 H5_5 120.1
C6_5 C5_5 H5_5 120.1
N1_5 C6_5 N7_5 115.13(17)
N1_5 C6_5 C5_5 120.13(18)
N7_5 C6_5 C5_5 124.56(19)
C6_5 N7_5 C8_5 122.76(18)
C6_5 N7_5 Cr1_2 114.61(14)
C8_5 N7_5 Cr1_2 122.63(14)
C6_5 N7_5 Cr1_1 122.11(15)
C8_5 N7_5 Cr1_1 115.00(14)
N13_5 C8_5 N7_5 115.41(18)
N13_5 C8_5 C9_5 119.69(18)
N7_5 C8_5 C9_5 124.63(19)
C10_5 C9_5 C8_5 120.2(2)
C10_5 C9_5 H9_5 119.9
C8_5 C9_5 H9_5 119.9
C9_5 C10_5 C11_5 119.4(2)
C9_5 C10_5 H10_5 120.3
C11_5 C10_5 H10_5 120.3
C12_5 C11_5 C10_5 117.8(2)
C12_5 C11_5 H11_5 121.1
C10_5 C11_5 H11_5 121.1
N13_5 C12_5 C11_5 124.0(2)
N13_5 C12_5 H12_5 118.0
C11_5 C12_5 H12_5 118.0
C12_5 N13_5 C8_5 118.7(2)
C12_5 N13_5 Cr2_1 124.30(16)
C8_5 N13_5 Cr2_1 116.85(15)
C12_5 N13_5 Mn1_2 112.32(15)
C8_5 N13_5 Mn1_2 128.95(15)
C2_6 N1_6 C6_6 118.83(19)
C2_6 N1_6 Cr2_2 123.73(15)
C6_6 N1_6 Cr2_2 117.37(13)
C2_6 N1_6 Mn1_1 111.76(14)
C6_6 N1_6 Mn1_1 129.34(14)
N1_6 C2_6 C3_6 123.9(2)
N1_6 C2_6 H2_6 118.0
C3_6 C2_6 H2_6 118.0
C2_6 C3_6 C4_6 117.8(2)
C2_6 C3_6 H3_6 121.1
C4_6 C3_6 H3_6 121.1
C5_6 C4_6 C3_6 119.2(2)
C5_6 C4_6 H4_6 120.4
C3_6 C4_6 H4_6 120.4
C4_6 C5_6 C6_6 120.5(2)
C4_6 C5_6 H5_6 119.8
C6_6 C5_6 H5_6 119.8
N1_6 C6_6 N7_6 115.00(16)
N1_6 C6_6 C5_6 119.76(18)
N7_6 C6_6 C5_6 125.02(18)
C6_6 N7_6 C8_6 122.24(18)
C6_6 N7_6 Cr1_1 120.67(14)
C8_6 N7_6 Cr1_1 116.91(14)
C6_6 N7_6 Cr1_2 113.70(13)
C8_6 N7_6 Cr1_2 124.05(15)
N13_6 C8_6 N7_6 115.26(17)
N13_6 C8_6 C9_6 120.00(17)
N7_6 C8_6 C9_6 124.54(18)
C10_6 C9_6 C8_6 119.6(2)
C10_6 C9_6 H9_6 120.2
C8_6 C9_6 H9_6 120.2
C9_6 C10_6 C11_6 120.0(2)
C9_6 C10_6 H10_6 120.0
C11_6 C10_6 H10_6 120.0
C12_6 C11_6 C10_6 117.6(2)
C12_6 C11_6 H11_6 121.2
C10_6 C11_6 H11_6 121.2
N13_6 C12_6 C11_6 123.6(2)
N13_6 C12_6 H12_6 118.2
C11_6 C12_6 H12_6 118.2
C12_6 N13_6 C8_6 119.1(2)
C12_6 N13_6 Cr2_1 125.84(15)
C8_6 N13_6 Cr2_1 114.86(15)
C12_6 N13_6 Mn1_2 113.74(15)
C8_6 N13_6 Mn1_2 127.18(15)
Cl1S_7 C1S_7 Cl2S_7 113.4(4)
Cl1S_7 C1S_7 H1SA_7 108.9
Cl2S_7 C1S_7 H1SA_7 108.9
Cl1S_7 C1S_7 H1SB_7 108.9
Cl2S_7 C1S_7 H1SB_7 108.9
H1SA_7 C1S_7 H1SB_7 107.7
Cl1S_8 C1S_8 Cl2S_8 113.5(4)
Cl1S_8 C1S_8 H1SA_8 108.9
Cl2S_8 C1S_8 H1SA_8 108.9
Cl1S_8 C1S_8 H1SB_8 108.9
Cl2S_8 C1S_8 H1SB_8 108.9
H1SA_8 C1S_8 H1SB_8 107.7

loop_
_geom_bond_atom_site_label_1
_geom_bond_atom_site_label_2
_geom_bond_distance
Mn1_1 N1_3 2.161(2)
Mn1_1 N1_5 2.188(2)
Mn1_1 N1_6 2.204(2)
Mn1_1 N1_4 2.235(2)
Mn1_1 Cl1 2.2502(17)
Mn1_1 Cr1_1 2.810(3)
Cr1_1 Cr2_1 2.027(3)
Cr1_1 N7_4 2.028(2)
Cr1_1 N7_3 2.031(2)
Cr1_1 N7_6 2.034(2)
Cr1_1 N7_5 2.049(2)
Cr2_1 N13_6 2.131(2)
Cr2_1 N13_4 2.132(2)
Cr2_1 N13_3 2.143(2)
Cr2_1 N13_5 2.172(2)
Cr2_1 Cl2 2.7475(18)
Mn1_2 N13_6 2.174(2)
Mn1_2 N13_4 2.192(2)
Mn1_2 N13_3 2.219(2)
Mn1_2 N13_5 2.232(2)
Mn1_2 Cl2 2.2574(16)
Mn1_2 Cr1_2 2.831(3)
Cr1_2 Cr2_2 2.003(3)
Cr1_2 N7_5 2.025(2)
Cr1_2 N7_6 2.037(2)
Cr1_2 N7_4 2.040(2)
Cr1_2 N7_3 2.047(2)
Cr2_2 N1_5 2.117(2)
Cr2_2 N1_3 2.127(2)
Cr2_2 N1_6 2.144(2)
Cr2_2 N1_4 2.159(2)
Cr2_2 Cl1 2.7442(16)
N1_3 C2_3 1.3539(17)
N1_3 C6_3 1.3617(16)
C2_3 C3_3 1.3784(18)
C2_3 H2_3 0.9500
C3_3 C4_3 1.3985(18)
C3_3 H3_3 0.9500
C4_3 C5_3 1.3784(18)
C4_3 H4_3 0.9500
C5_3 C6_3 1.4168(17)
C5_3 H5_3 0.9500
C6_3 N7_3 1.3751(17)
N7_3 C8_3 1.3719(16)
C8_3 N13_3 1.3596(16)
C8_3 C9_3 1.4120(17)
C9_3 C10_3 1.3730(18)
C9_3 H9_3 0.9500
C10_3 C11_3 1.3968(19)
C10_3 H10_3 0.9500
C11_3 C12_3 1.3746(18)
C11_3 H11_3 0.9500
C12_3 N13_3 1.3489(17)
C12_3 H12_3 0.9500
N1_4 C2_4 1.3515(17)
N1_4 C6_4 1.3574(17)
C2_4 C3_4 1.3777(19)
C2_4 H2_4 0.9500
C3_4 C4_4 1.392(2)
C3_4 H3_4 0.9500
C4_4 C5_4 1.3785(19)
C4_4 H4_4 0.9500
C5_4 C6_4 1.4165(18)
C5_4 H5_4 0.9500
C6_4 N7_4 1.3727(17)
N7_4 C8_4 1.3706(17)
C8_4 N13_4 1.3623(17)
C8_4 C9_4 1.4165(17)
C9_4 C10_4 1.3758(19)
C9_4 H9_4 0.9500
C10_4 C11_4 1.400(2)
C10_4 H10_4 0.9500
C11_4 C12_4 1.3793(19)
C11_4 H11_4 0.9500
C12_4 N13_4 1.3514(18)
C12_4 H12_4 0.9500
N1_5 C2_5 1.3518(18)
N1_5 C6_5 1.3580(17)
C2_5 C3_5 1.3765(18)
C2_5 H2_5 0.9500
C3_5 C4_5 1.397(2)
C3_5 H3_5 0.9500
C4_5 C5_5 1.3749(19)
C4_5 H4_5 0.9500
C5_5 C6_5 1.4146(17)
C5_5 H5_5 0.9500
C6_5 N7_5 1.3684(17)
N7_5 C8_5 1.3709(17)
C8_5 N13_5 1.3596(17)
C8_5 C9_5 1.4160(17)
C9_5 C10_5 1.3765(19)
C9_5 H9_5 0.9500
C10_5 C11_5 1.393(2)
C10_5 H10_5 0.9500
C11_5 C12_5 1.3759(19)
C11_5 H11_5 0.9500
C12_5 N13_5 1.3510(18)
C12_5 H12_5 0.9500
N1_6 C2_6 1.3515(17)
N1_6 C6_6 1.3598(17)
C2_6 C3_6 1.3787(18)
C2_6 H2_6 0.9500
C3_6 C4_6 1.4002(18)
C3_6 H3_6 0.9500
C4_6 C5_6 1.3772(17)
C4_6 H4_6 0.9500
C5_6 C6_6 1.4157(17)
C5_6 H5_6 0.9500
C6_6 N7_6 1.3743(16)
N7_6 C8_6 1.3757(16)
C8_6 N13_6 1.3586(17)
C8_6 C9_6 1.4160(17)
C9_6 C10_6 1.3752(18)
C9_6 H9_6 0.9500
C10_6 C11_6 1.3978(18)
C10_6 H10_6 0.9500
C11_6 C12_6 1.3740(18)
C11_6 H11_6 0.9500
C12_6 N13_6 1.3517(17)
C12_6 H12_6 0.9500
C1S_7 Cl1S_7 1.758(4)
C1S_7 Cl2S_7 1.759(4)
C1S_7 H1SA_7 0.9900
C1S_7 H1SB_7 0.9900
C1S_8 Cl1S_8 1.758(4)
C1S_8 Cl2S_8 1.759(4)
C1S_8 H1SA_8 0.9900
C1S_8 H1SB_8 0.9900

loop_
_geom_torsion_atom_site_label_1
_geom_torsion_atom_site_label_2
_geom_torsion_atom_site_label_3
_geom_torsion_atom_site_label_4
_geom_torsion
N1_3 Mn1_1 Cr1_1 N7_4 68.20(9)
N1_5 Mn1_1 Cr1_1 N7_4 -111.53(9)
N1_6 Mn1_1 Cr1_1 N7_4 158.55(9)
N1_4 Mn1_1 Cr1_1 N7_4 -20.86(9)
N1_3 Mn1_1 Cr1_1 N7_3 -22.25(8)
N1_5 Mn1_1 Cr1_1 N7_3 158.02(9)
N1_6 Mn1_1 Cr1_1 N7_3 68.10(8)
N1_4 Mn1_1 Cr1_1 N7_3 -111.31(9)
N1_3 Mn1_1 Cr1_1 N7_6 -114.12(9)
N1_5 Mn1_1 Cr1_1 N7_6 66.15(9)
N1_6 Mn1_1 Cr1_1 N7_6 -23.77(8)
N1_4 Mn1_1 Cr1_1 N7_6 156.82(9)
N1_3 Mn1_1 Cr1_1 N7_5 156.40(9)
N1_5 Mn1_1 Cr1_1 N7_5 -23.33(9)
N1_6 Mn1_1 Cr1_1 N7_5 -113.25(9)
N1_4 Mn1_1 Cr1_1 N7_5 67.34(9)
N7_4 Cr1_1 Cr2_1 N13_6 156.49(9)
N7_3 Cr1_1 Cr2_1 N13_6 -113.00(9)
N7_6 Cr1_1 Cr2_1 N13_6 -21.27(9)
N7_5 Cr1_1 Cr2_1 N13_6 68.16(9)
N7_4 Cr1_1 Cr2_1 N13_4 -24.24(9)
N7_3 Cr1_1 Cr2_1 N13_4 66.27(9)
N7_6 Cr1_1 Cr2_1 N13_4 158.00(9)
N7_5 Cr1_1 Cr2_1 N13_4 -112.58(9)
N7_4 Cr1_1 Cr2_1 N13_3 -113.84(9)
N7_3 Cr1_1 Cr2_1 N13_3 -23.33(9)
N7_6 Cr1_1 Cr2_1 N13_3 68.40(9)
N7_5 Cr1_1 Cr2_1 N13_3 157.82(9)
N7_4 Cr1_1 Cr2_1 N13_5 67.87(9)
N7_3 Cr1_1 Cr2_1 N13_5 158.38(9)
N7_6 Cr1_1 Cr2_1 N13_5 -109.89(9)
N7_5 Cr1_1 Cr2_1 N13_5 -20.47(9)
N13_6 Mn1_2 Cr1_2 N7_5 68.55(9)
N13_4 Mn1_2 Cr1_2 N7_5 -112.42(9)
N13_3 Mn1_2 Cr1_2 N7_5 158.09(9)
N13_5 Mn1_2 Cr1_2 N7_5 -20.17(9)
N13_6 Mn1_2 Cr1_2 N7_6 -21.65(8)
N13_4 Mn1_2 Cr1_2 N7_6 157.38(9)
N13_3 Mn1_2 Cr1_2 N7_6 67.89(8)
N13_5 Mn1_2 Cr1_2 N7_6 -110.37(9)
N13_6 Mn1_2 Cr1_2 N7_4 157.12(9)
N13_4 Mn1_2 Cr1_2 N7_4 -23.85(9)
N13_3 Mn1_2 Cr1_2 N7_4 -113.33(9)
N13_5 Mn1_2 Cr1_2 N7_4 68.41(9)
N13_6 Mn1_2 Cr1_2 N7_3 -113.15(9)
N13_4 Mn1_2 Cr1_2 N7_3 65.88(9)
N13_3 Mn1_2 Cr1_2 N7_3 -23.60(8)
N13_5 Mn1_2 Cr1_2 N7_3 158.14(9)
N7_5 Cr1_2 Cr2_2 N1_5 -23.78(9)
N7_6 Cr1_2 Cr2_2 N1_5 66.54(9)
N7_4 Cr1_2 Cr2_2 N1_5 -112.51(9)
N7_3 Cr1_2 Cr2_2 N1_5 157.85(9)
N7_5 Cr1_2 Cr2_2 N1_3 156.55(9)
N7_6 Cr1_2 Cr2_2 N1_3 -113.13(8)
N7_4 Cr1_2 Cr2_2 N1_3 67.81(9)
N7_3 Cr1_2 Cr2_2 N1_3 -21.82(9)
N7_5 Cr1_2 Cr2_2 N1_6 -113.71(8)
N7_6 Cr1_2 Cr2_2 N1_6 -23.39(8)
N7_4 Cr1_2 Cr2_2 N1_6 157.56(9)
N7_3 Cr1_2 Cr2_2 N1_6 67.93(8)
N7_5 Cr1_2 Cr2_2 N1_4 67.48(9)
N7_6 Cr1_2 Cr2_2 N1_4 157.80(9)
N7_4 Cr1_2 Cr2_2 N1_4 -21.25(9)
N7_3 Cr1_2 Cr2_2 N1_4 -110.89(9)
N1_3 Mn1_1 Cl1 Cr2_2 -168(5)
N1_5 Mn1_1 Cl1 Cr2_2 12(5)
N1_6 Mn1_1 Cl1 Cr2_2 101(5)
N1_4 Mn1_1 Cl1 Cr2_2 -79(5)
N1_5 Cr2_2 Cl1 Mn1_1 -168(5)
N1_3 Cr2_2 Cl1 Mn1_1 12(5)
N1_6 Cr2_2 Cl1 Mn1_1 -78(5)
N1_4 Cr2_2 Cl1 Mn1_1 101(5)
N13_6 Mn1_2 Cl2 Cr2_1 128(6)
N13_4 Mn1_2 Cl2 Cr2_1 -51(6)
N13_3 Mn1_2 Cl2 Cr2_1 38(6)
N13_5 Mn1_2 Cl2 Cr2_1 -143(6)
N13_6 Cr2_1 Cl2 Mn1_2 -52(6)
N13_4 Cr2_1 Cl2 Mn1_2 129(6)
N13_3 Cr2_1 Cl2 Mn1_2 -141(6)
N13_5 Cr2_1 Cl2 Mn1_2 37(6)
Cr1_2 Cr2_2 N1_3 C2_3 -156.6(2)
N1_6 Cr2_2 N1_3 C2_3 115.3(2)
N1_4 Cr2_2 N1_3 C2_3 -67.6(2)
Cl1 Cr2_2 N1_3 C2_3 24.4(2)
Cr1_2 Cr2_2 N1_3 C6_3 18.43(17)
N1_6 Cr2_2 N1_3 C6_3 -69.69(17)
N1_4 Cr2_2 N1_3 C6_3 107.40(17)
Cl1 Cr2_2 N1_3 C6_3 -160.56(17)
Cr1_2 Cr2_2 N1_3 Mn1_1 178.6(2)
N1_6 Cr2_2 N1_3 Mn1_1 90.45(19)
N1_4 Cr2_2 N1_3 Mn1_1 -92.46(19)
Cl1 Cr2_2 N1_3 Mn1_1 -0.42(17)
N1_5 Mn1_1 N1_3 C2_3 -158.7(2)
N1_6 Mn1_1 N1_3 C2_3 125.09(19)
N1_4 Mn1_1 N1_3 C2_3 -82.8(2)
Cl1 Mn1_1 N1_3 C2_3 21.4(2)
Cr1_1 Mn1_1 N1_3 C2_3 -159.35(19)
N1_5 Mn1_1 N1_3 C6_3 22.2(4)
N1_6 Mn1_1 N1_3 C6_3 -54.0(2)
N1_4 Mn1_1 N1_3 C6_3 98.1(2)
Cl1 Mn1_1 N1_3 C6_3 -157.69(19)
Cr1_1 Mn1_1 N1_3 C6_3 21.55(19)
N1_5 Mn1_1 N1_3 Cr2_2 -0.7(2)
N1_6 Mn1_1 N1_3 Cr2_2 -76.85(18)
N1_4 Mn1_1 N1_3 Cr2_2 75.23(19)
Cl1 Mn1_1 N1_3 Cr2_2 179.5(2)
Cr1_1 Mn1_1 N1_3 Cr2_2 -1.29(17)
C6_3 N1_3 C2_3 C3_3 1.0(4)
Cr2_2 N1_3 C2_3 C3_3 175.8(2)
Mn1_1 N1_3 C2_3 C3_3 -178.2(2)
N1_3 C2_3 C3_3 C4_3 -1.3(4)
C2_3 C3_3 C4_3 C5_3 0.1(4)
C3_3 C4_3 C5_3 C6_3 1.3(5)
C2_3 N1_3 C6_3 N7_3 177.1(2)
Cr2_2 N1_3 C6_3 N7_3 1.8(3)
Mn1_1 N1_3 C6_3 N7_3 -3.8(3)
C2_3 N1_3 C6_3 C5_3 0.5(4)
Cr2_2 N1_3 C6_3 C5_3 -174.80(19)
Mn1_1 N1_3 C6_3 C5_3 179.57(19)
C4_3 C5_3 C6_3 N1_3 -1.7(4)
C4_3 C5_3 C6_3 N7_3 -177.9(3)
N1_3 C6_3 N7_3 C8_3 153.3(2)
C5_3 C6_3 N7_3 C8_3 -30.4(4)
N1_3 C6_3 N7_3 Cr1_1 -28.8(3)
C5_3 C6_3 N7_3 Cr1_1 147.5(2)
N1_3 C6_3 N7_3 Cr1_2 -23.1(3)
C5_3 C6_3 N7_3 Cr1_2 153.3(2)
Cr2_1 Cr1_1 N7_3 C8_3 32.32(17)
N7_4 Cr1_1 N7_3 C8_3 126.41(17)
N7_6 Cr1_1 N7_3 C8_3 -59.9(2)
N7_5 Cr1_1 N7_3 C8_3 -154.0(5)
Mn1_1 Cr1_1 N7_3 C8_3 -146.54(16)
Cr2_1 Cr1_1 N7_3 C6_3 -145.70(18)
N7_4 Cr1_1 N7_3 C6_3 -51.6(2)
N7_6 Cr1_1 N7_3 C6_3 122.06(17)
N7_5 Cr1_1 N7_3 C6_3 28.0(6)
Mn1_1 Cr1_1 N7_3 C6_3 35.43(18)
Cr2_1 Cr1_1 N7_3 Cr1_2 178.1(4)
N7_4 Cr1_1 N7_3 Cr1_2 -87.8(3)
N7_6 Cr1_1 N7_3 Cr1_2 85.9(3)
N7_5 Cr1_1 N7_3 Cr1_2 -8.2(5)
Mn1_1 Cr1_1 N7_3 Cr1_2 -0.7(3)
Cr2_2 Cr1_2 N7_3 C8_3 -144.02(18)
N7_6 Cr1_2 N7_3 C8_3 -48.0(2)
N7_4 Cr1_2 N7_3 C8_3 120.39(19)
Mn1_2 Cr1_2 N7_3 C8_3 35.45(17)
Cr2_2 Cr1_2 N7_3 C6_3 32.29(17)
N7_6 Cr1_2 N7_3 C6_3 128.27(16)
N7_4 Cr1_2 N7_3 C6_3 -63.31(18)
Mn1_2 Cr1_2 N7_3 C6_3 -148.24(17)
Cr2_2 Cr1_2 N7_3 Cr1_1 179.0(4)
N7_6 Cr1_2 N7_3 Cr1_1 -85.0(3)
N7_4 Cr1_2 N7_3 Cr1_1 83.4(3)
Mn1_2 Cr1_2 N7_3 Cr1_1 -1.5(3)
C6_3 N7_3 C8_3 N13_3 158.6(2)
Cr1_1 N7_3 C8_3 N13_3 -19.4(3)
Cr1_2 N7_3 C8_3 N13_3 -25.3(3)
C6_3 N7_3 C8_3 C9_3 -25.1(4)
Cr1_1 N7_3 C8_3 C9_3 156.9(2)
Cr1_2 N7_3 C8_3 C9_3 151.0(2)
N13_3 C8_3 C9_3 C10_3 0.5(4)
N7_3 C8_3 C9_3 C10_3 -175.5(3)
C8_3 C9_3 C10_3 C11_3 1.3(5)
C9_3 C10_3 C11_3 C12_3 -1.1(5)
C10_3 C11_3 C12_3 N13_3 -0.9(4)
C11_3 C12_3 N13_3 C8_3 2.7(4)
C11_3 C12_3 N13_3 Cr2_1 179.9(2)
C11_3 C12_3 N13_3 Mn1_2 -174.1(2)
N7_3 C8_3 N13_3 C12_3 174.0(2)
C9_3 C8_3 N13_3 C12_3 -2.5(4)
N7_3 C8_3 N13_3 Cr2_1 -3.4(3)
C9_3 C8_3 N13_3 Cr2_1 -179.82(18)
N7_3 C8_3 N13_3 Mn1_2 -9.8(3)
C9_3 C8_3 N13_3 Mn1_2 173.75(17)
Cr1_1 Cr2_1 N13_3 C12_3 -154.80(19)
N13_6 Cr2_1 N13_3 C12_3 -62.8(2)
N13_4 Cr2_1 N13_3 C12_3 116.23(19)
Cl2 Cr2_1 N13_3 C12_3 26.74(19)
Cr1_1 Cr2_1 N13_3 C8_3 22.41(18)
N13_6 Cr2_1 N13_3 C8_3 114.42(19)
N13_4 Cr2_1 N13_3 C8_3 -66.6(2)
Cl2 Cr2_1 N13_3 C8_3 -156.06(18)
Cr1_1 Cr2_1 N13_3 Mn1_2 179.44(17)
N13_6 Cr2_1 N13_3 Mn1_2 -88.54(17)
N13_4 Cr2_1 N13_3 Mn1_2 90.47(16)
Cl2 Cr2_1 N13_3 Mn1_2 0.98(14)
N13_6 Mn1_2 N13_3 C12_3 -78.11(17)
N13_4 Mn1_2 N13_3 C12_3 125.85(17)
N13_5 Mn1_2 N13_3 C12_3 -153.60(18)
Cl2 Mn1_2 N13_3 C12_3 24.22(17)
Cr1_2 Mn1_2 N13_3 C12_3 -157.12(17)
N13_6 Mn1_2 N13_3 C8_3 105.5(2)
N13_4 Mn1_2 N13_3 C8_3 -50.6(2)
N13_5 Mn1_2 N13_3 C8_3 30.0(3)
Cl2 Mn1_2 N13_3 C8_3 -152.2(2)
Cr1_2 Mn1_2 N13_3 C8_3 26.5(2)
N13_6 Mn1_2 N13_3 Cr2_1 78.90(16)
N13_4 Mn1_2 N13_3 Cr2_1 -77.14(16)
N13_5 Mn1_2 N13_3 Cr2_1 3.40(19)
Cl2 Mn1_2 N13_3 Cr2_1 -178.78(17)
Cr1_2 Mn1_2 N13_3 Cr2_1 -0.12(14)
Cr1_2 Cr2_2 N1_4 C2_4 -156.0(2)
N1_5 Cr2_2 N1_4 C2_4 -66.8(2)
N1_3 Cr2_2 N1_4 C2_4 112.2(2)
Cl1 Cr2_2 N1_4 C2_4 22.9(2)
Cr1_2 Cr2_2 N1_4 C6_4 15.92(19)
N1_5 Cr2_2 N1_4 C6_4 105.11(19)
N1_3 Cr2_2 N1_4 C6_4 -75.9(2)
Cl1 Cr2_2 N1_4 C6_4 -165.20(18)
Cr1_2 Cr2_2 N1_4 Mn1_1 179.08(17)
N1_5 Cr2_2 N1_4 Mn1_1 -91.73(17)
N1_3 Cr2_2 N1_4 Mn1_1 87.29(17)
Cl1 Cr2_2 N1_4 Mn1_1 -2.04(14)
N1_3 Mn1_1 N1_4 C2_4 122.2(2)
N1_5 Mn1_1 N1_4 C2_4 -82.3(2)
N1_6 Mn1_1 N1_4 C2_4 -160.3(2)
Cl1 Mn1_1 N1_4 C2_4 19.7(2)
Cr1_1 Mn1_1 N1_4 C2_4 -159.1(2)
N1_3 Mn1_1 N1_4 C6_4 -60.6(2)
N1_5 Mn1_1 N1_4 C6_4 94.9(2)
N1_6 Mn1_1 N1_4 C6_4 16.9(4)
Cl1 Mn1_1 N1_4 C6_4 -163.1(2)
Cr1_1 Mn1_1 N1_4 C6_4 18.1(2)
N1_3 Mn1_1 N1_4 Cr2_2 -80.07(16)
N1_5 Mn1_1 N1_4 Cr2_2 75.44(16)
N1_6 Mn1_1 N1_4 Cr2_2 -2.50(19)
Cl1 Mn1_1 N1_4 Cr2_2 177.43(18)
Cr1_1 Mn1_1 N1_4 Cr2_2 -1.31(14)
C6_4 N1_4 C2_4 C3_4 0.2(4)
Cr2_2 N1_4 C2_4 C3_4 172.0(2)
Mn1_1 N1_4 C2_4 C3_4 177.7(3)
N1_4 C2_4 C3_4 C4_4 -0.9(5)
C2_4 C3_4 C4_4 C5_4 1.3(5)
C3_4 C4_4 C5_4 C6_4 -1.0(4)
C2_4 N1_4 C6_4 N7_4 177.5(2)
Cr2_2 N1_4 C6_4 N7_4 5.2(3)
Mn1_1 N1_4 C6_4 N7_4 0.5(3)
C2_4 N1_4 C6_4 C5_4 0.1(4)
Cr2_2 N1_4 C6_4 C5_4 -172.2(2)
Mn1_1 N1_4 C6_4 C5_4 -176.9(2)
C4_4 C5_4 C6_4 N1_4 0.2(4)
C4_4 C5_4 C6_4 N7_4 -176.9(3)
N1_4 C6_4 N7_4 C8_4 152.3(2)
C5_4 C6_4 N7_4 C8_4 -30.5(4)
N1_4 C6_4 N7_4 Cr1_1 -30.3(3)
C5_4 C6_4 N7_4 Cr1_1 147.0(2)
N1_4 C6_4 N7_4 Cr1_2 -25.3(3)
C5_4 C6_4 N7_4 Cr1_2 151.9(2)
Cr2_1 Cr1_1 N7_4 C8_4 32.2(2)
N7_3 Cr1_1 N7_4 C8_4 -63.0(2)
N7_5 Cr1_1 N7_4 C8_4 127.32(18)
Mn1_1 Cr1_1 N7_4 C8_4 -147.07(19)
Cr2_1 Cr1_1 N7_4 C6_4 -145.4(2)
N7_3 Cr1_1 N7_4 C6_4 119.4(2)
N7_5 Cr1_1 N7_4 C6_4 -50.3(2)
Mn1_1 Cr1_1 N7_4 C6_4 35.3(2)
Cr2_1 Cr1_1 N7_4 Cr1_2 -176.4(4)
N7_3 Cr1_1 N7_4 Cr1_2 88.4(3)
N7_5 Cr1_1 N7_4 Cr1_2 -81.3(3)
Mn1_1 Cr1_1 N7_4 Cr1_2 4.3(3)
Cr2_2 Cr1_2 N7_4 C8_4 -144.3(2)
N7_5 Cr1_2 N7_4 C8_4 121.23(19)
N7_6 Cr1_2 N7_4 C8_4 40.4(6)
N7_3 Cr1_2 N7_4 C8_4 -51.7(2)
Mn1_2 Cr1_2 N7_4 C8_4 34.3(2)
Cr2_2 Cr1_2 N7_4 C6_4 33.28(19)
N7_5 Cr1_2 N7_4 C6_4 -61.2(2)
N7_6 Cr1_2 N7_4 C6_4 -142.0(4)
N7_3 Cr1_2 N7_4 C6_4 125.9(2)
Mn1_2 Cr1_2 N7_4 C6_4 -148.12(18)
Cr2_2 Cr1_2 N7_4 Cr1_1 -175.4(4)
N7_5 Cr1_2 N7_4 Cr1_1 90.1(3)
N7_6 Cr1_2 N7_4 Cr1_1 9.3(4)
N7_3 Cr1_2 N7_4 Cr1_1 -82.8(3)
Mn1_2 Cr1_2 N7_4 Cr1_1 3.2(3)
C6_4 N7_4 C8_4 N13_4 159.2(2)
Cr1_1 N7_4 C8_4 N13_4 -18.4(3)
Cr1_2 N7_4 C8_4 N13_4 -23.4(3)
C6_4 N7_4 C8_4 C9_4 -25.5(4)
Cr1_1 N7_4 C8_4 C9_4 157.0(2)
Cr1_2 N7_4 C8_4 C9_4 151.9(2)
N13_4 C8_4 C9_4 C10_4 3.9(4)
N7_4 C8_4 C9_4 C10_4 -171.2(3)
C8_4 C9_4 C10_4 C11_4 1.4(5)
C9_4 C10_4 C11_4 C12_4 -5.4(6)
C10_4 C11_4 C12_4 N13_4 4.6(6)
C11_4 C12_4 N13_4 C8_4 0.7(5)
C11_4 C12_4 N13_4 Cr2_1 176.2(3)
C11_4 C12_4 N13_4 Mn1_2 -177.1(3)
N7_4 C8_4 N13_4 C12_4 170.7(3)
C9_4 C8_4 N13_4 C12_4 -4.9(4)
N7_4 C8_4 N13_4 Cr2_1 -5.2(3)
C9_4 C8_4 N13_4 Cr2_1 179.2(2)
N7_4 C8_4 N13_4 Mn1_2 -11.9(3)
C9_4 C8_4 N13_4 Mn1_2 172.5(2)
Cr1_1 Cr2_1 N13_4 C12_4 -151.6(3)
N13_3 Cr2_1 N13_4 C12_4 -63.8(3)
N13_5 Cr2_1 N13_4 C12_4 119.3(3)
Cl2 Cr2_1 N13_4 C12_4 27.4(3)
Cr1_1 Cr2_1 N13_4 C8_4 24.05(19)
N13_3 Cr2_1 N13_4 C8_4 111.84(19)
N13_5 Cr2_1 N13_4 C8_4 -64.98(19)
Cl2 Cr2_1 N13_4 C8_4 -156.87(18)
Cr1_1 Cr2_1 N13_4 Mn1_2 179.7(2)
N13_3 Cr2_1 N13_4 Mn1_2 -92.50(19)
N13_5 Cr2_1 N13_4 Mn1_2 90.68(19)
Cl2 Cr2_1 N13_4 Mn1_2 -1.21(16)
N13_6 Mn1_2 N13_4 C12_4 -152.8(2)
N13_3 Mn1_2 N13_4 C12_4 -79.3(2)
N13_5 Mn1_2 N13_4 C12_4 129.0(2)
Cl2 Mn1_2 N13_4 C12_4 24.0(2)
Cr1_2 Mn1_2 N13_4 C12_4 -155.0(2)
N13_6 Mn1_2 N13_4 C8_4 29.6(4)
N13_3 Mn1_2 N13_4 C8_4 103.2(2)
N13_5 Mn1_2 N13_4 C8_4 -48.6(2)
Cl2 Mn1_2 N13_4 C8_4 -153.6(2)
Cr1_2 Mn1_2 N13_4 C8_4 27.4(2)
N13_6 Mn1_2 N13_4 Cr2_1 1.7(2)
N13_3 Mn1_2 N13_4 Cr2_1 75.23(18)
N13_5 Mn1_2 N13_4 Cr2_1 -76.53(18)
Cl2 Mn1_2 N13_4 Cr2_1 178.5(2)
Cr1_2 Mn1_2 N13_4 Cr2_1 -0.54(17)
Cr1_2 Cr2_2 N1_5 C2_5 -154.5(3)
N1_6 Cr2_2 N1_5 C2_5 -66.4(3)
N1_4 Cr2_2 N1_5 C2_5 116.5(3)
Cl1 Cr2_2 N1_5 C2_5 24.5(3)
Cr1_2 Cr2_2 N1_5 C6_5 23.30(19)
N1_6 Cr2_2 N1_5 C6_5 111.43(19)
N1_4 Cr2_2 N1_5 C6_5 -65.7(2)
Cl1 Cr2_2 N1_5 C6_5 -157.70(19)
Cr1_2 Cr2_2 N1_5 Mn1_1 -178.6(2)
N1_6 Cr2_2 N1_5 Mn1_1 -90.44(19)
N1_4 Cr2_2 N1_5 Mn1_1 92.46(19)
Cl1 Cr2_2 N1_5 Mn1_1 0.43(17)
N1_3 Mn1_1 N1_5 C2_5 -158.0(2)
N1_6 Mn1_1 N1_5 C2_5 -81.6(2)
N1_4 Mn1_1 N1_5 C2_5 126.3(2)
Cl1 Mn1_1 N1_5 C2_5 21.8(2)
Cr1_1 Mn1_1 N1_5 C2_5 -157.4(2)
N1_3 Mn1_1 N1_5 C6_5 25.9(4)
N1_6 Mn1_1 N1_5 C6_5 102.2(2)
N1_4 Mn1_1 N1_5 C6_5 -49.8(2)
Cl1 Mn1_1 N1_5 C6_5 -154.3(2)
Cr1_1 Mn1_1 N1_5 C6_5 26.5(2)
N1_3 Mn1_1 N1_5 Cr2_2 0.7(2)
N1_6 Mn1_1 N1_5 Cr2_2 77.04(19)
N1_4 Mn1_1 N1_5 Cr2_2 -74.97(19)
Cl1 Mn1_1 N1_5 Cr2_2 -179.5(2)
Cr1_1 Mn1_1 N1_5 Cr2_2 1.31(17)
C6_5 N1_5 C2_5 C3_5 2.4(5)
Cr2_2 N1_5 C2_5 C3_5 -179.9(3)
Mn1_1 N1_5 C2_5 C3_5 -174.2(3)
N1_5 C2_5 C3_5 C4_5 -2.3(5)
C2_5 C3_5 C4_5 C5_5 1.7(5)
C3_5 C4_5 C5_5 C6_5 -1.4(5)
C2_5 N1_5 C6_5 N7_5 173.4(3)
Cr2_2 N1_5 C6_5 N7_5 -4.6(3)
Mn1_1 N1_5 C6_5 N7_5 -10.7(3)
C2_5 N1_5 C6_5 C5_5 -1.9(4)
Cr2_2 N1_5 C6_5 C5_5 -179.8(2)
Mn1_1 N1_5 C6_5 C5_5 174.0(2)
C4_5 C5_5 C6_5 N1_5 1.4(4)
C4_5 C5_5 C6_5 N7_5 -173.3(3)
N1_5 C6_5 N7_5 C8_5 160.9(2)
C5_5 C6_5 N7_5 C8_5 -24.1(4)
N1_5 C6_5 N7_5 Cr1_2 -18.2(3)
C5_5 C6_5 N7_5 Cr1_2 156.8(2)
N1_5 C6_5 N7_5 Cr1_1 -23.5(3)
C5_5 C6_5 N7_5 Cr1_1 151.5(2)
Cr2_2 Cr1_2 N7_5 C6_5 31.59(19)
N7_6 Cr1_2 N7_5 C6_5 -64.3(2)
N7_4 Cr1_2 N7_5 C6_5 127.09(18)
Mn1_2 Cr1_2 N7_5 C6_5 -147.92(19)
Cr2_2 Cr1_2 N7_5 C8_5 -147.55(19)
N7_6 Cr1_2 N7_5 C8_5 116.5(2)
N7_4 Cr1_2 N7_5 C8_5 -52.0(2)
Mn1_2 Cr1_2 N7_5 C8_5 32.9(2)
Cr2_2 Cr1_2 N7_5 Cr1_1 -178.9(4)
N7_6 Cr1_2 N7_5 Cr1_1 85.2(3)
N7_4 Cr1_2 N7_5 Cr1_1 -83.4(3)
Mn1_2 Cr1_2 N7_5 Cr1_1 1.6(3)
Cr2_1 Cr1_1 N7_5 C6_5 -145.1(2)
N7_4 Cr1_1 N7_5 C6_5 121.03(19)
N7_3 Cr1_1 N7_5 C6_5 41.2(6)
N7_6 Cr1_1 N7_5 C6_5 -53.1(2)
Mn1_1 Cr1_1 N7_5 C6_5 33.8(2)
Cr2_1 Cr1_1 N7_5 C8_5 30.83(19)
N7_4 Cr1_1 N7_5 C8_5 -63.1(2)
N7_3 Cr1_1 N7_5 C8_5 -142.8(5)
N7_6 Cr1_1 N7_5 C8_5 122.86(19)
Mn1_1 Cr1_1 N7_5 C8_5 -150.28(18)
Cr2_1 Cr1_1 N7_5 Cr1_2 -178.0(4)
N7_4 Cr1_1 N7_5 Cr1_2 88.1(3)
N7_3 Cr1_1 N7_5 Cr1_2 8.3(5)
N7_6 Cr1_1 N7_5 Cr1_2 -86.0(3)
Mn1_1 Cr1_1 N7_5 Cr1_2 0.8(3)
C6_5 N7_5 C8_5 N13_5 153.9(2)
Cr1_2 N7_5 C8_5 N13_5 -27.1(3)
Cr1_1 N7_5 C8_5 N13_5 -22.0(3)
C6_5 N7_5 C8_5 C9_5 -32.1(4)
Cr1_2 N7_5 C8_5 C9_5 147.0(2)
Cr1_1 N7_5 C8_5 C9_5 152.0(2)
N13_5 C8_5 C9_5 C10_5 -3.0(4)
N7_5 C8_5 C9_5 C10_5 -176.8(3)
C8_5 C9_5 C10_5 C11_5 0.0(5)
C9_5 C10_5 C11_5 C12_5 2.0(5)
C10_5 C11_5 C12_5 N13_5 -1.1(5)
C11_5 C12_5 N13_5 C8_5 -1.9(4)
C11_5 C12_5 N13_5 Cr2_1 173.9(2)
C11_5 C12_5 N13_5 Mn1_2 178.6(2)
N7_5 C8_5 N13_5 C12_5 178.3(2)
C9_5 C8_5 N13_5 C12_5 3.9(4)
N7_5 C8_5 N13_5 Cr2_1 2.2(3)
N7_5 C8_5 N13_5 Mn1_2 -2.4(3)
C9_5 C8_5 N13_5 Mn1_2 -176.72(19)
Cr1_1 Cr2_1 N13_5 C12_5 -158.9(2)
N13_6 Cr2_1 N13_5 C12_5 109.0(2)
N13_4 Cr2_1 N13_5 C12_5 -70.0(2)
Cl2 Cr2_1 N13_5 C12_5 19.5(2)
Cr1_1 Cr2_1 N13_5 C8_5 16.91(19)
N13_6 Cr2_1 N13_5 C8_5 -75.1(2)
N13_4 Cr2_1 N13_5 C8_5 105.83(19)
Cl2 Cr2_1 N13_5 C8_5 -164.59(18)
Cr1_1 Cr2_1 N13_5 Mn1_2 -179.44(17)
N13_6 Cr2_1 N13_5 Mn1_2 88.54(17)
N13_4 Cr2_1 N13_5 Mn1_2 -90.52(16)
Cl2 Cr2_1 N13_5 Mn1_2 -0.94(14)
N13_6 Mn1_2 N13_5 C12_5 119.2(2)
N13_4 Mn1_2 N13_5 C12_5 -85.3(2)
N13_3 Mn1_2 N13_5 C12_5 -165.2(2)
Cl2 Mn1_2 N13_5 C12_5 17.0(2)
Cr1_2 Mn1_2 N13_5 C12_5 -161.7(2)
N13_6 Mn1_2 N13_5 C8_5 -60.2(2)
N13_4 Mn1_2 N13_5 C8_5 95.3(2)
N13_3 Mn1_2 N13_5 C8_5 15.5(3)
Cl2 Mn1_2 N13_5 C8_5 -162.3(2)
Cr1_2 Mn1_2 N13_5 C8_5 19.0(2)
N13_6 Mn1_2 N13_5 Cr2_1 -79.02(16)
N13_4 Mn1_2 N13_5 Cr2_1 76.46(16)
N13_3 Mn1_2 N13_5 Cr2_1 -3.37(19)
Cl2 Mn1_2 N13_5 Cr2_1 178.82(17)
Cr1_2 Mn1_2 N13_5 Cr2_1 0.13(14)
Cr1_2 Cr2_2 N1_6 C2_6 -155.12(19)
N1_5 Cr2_2 N1_6 C2_6 115.66(19)
N1_3 Cr2_2 N1_6 C2_6 -63.3(2)
Cl1 Cr2_2 N1_6 C2_6 26.02(19)
Cr1_2 Cr2_2 N1_6 C6_6 21.91(17)
N1_5 Cr2_2 N1_6 C6_6 -67.30(18)
N1_3 Cr2_2 N1_6 C6_6 113.69(18)
Cl1 Cr2_2 N1_6 C6_6 -156.95(17)
Cr1_2 Cr2_2 N1_6 Mn1_1 -179.11(17)
N1_5 Cr2_2 N1_6 Mn1_1 91.68(17)
N1_3 Cr2_2 N1_6 Mn1_1 -87.33(17)
Cl1 Cr2_2 N1_6 Mn1_1 2.03(14)
N1_3 Mn1_1 N1_6 C2_6 -78.87(17)
N1_5 Mn1_1 N1_6 C2_6 125.67(17)
N1_4 Mn1_1 N1_6 C2_6 -156.2(2)
Cl1 Mn1_1 N1_6 C2_6 23.90(17)
Cr1_1 Mn1_1 N1_6 C2_6 -157.36(17)
N1_3 Mn1_1 N1_6 C6_6 104.1(2)
N1_5 Mn1_1 N1_6 C6_6 -51.3(2)
N1_4 Mn1_1 N1_6 C6_6 26.8(3)
Cl1 Mn1_1 N1_6 C6_6 -153.12(19)
Cr1_1 Mn1_1 N1_6 C6_6 25.6(2)
N1_3 Mn1_1 N1_6 Cr2_2 79.78(16)
N1_5 Mn1_1 N1_6 Cr2_2 -75.67(16)
N1_4 Mn1_1 N1_6 Cr2_2 2.48(18)
Cl1 Mn1_1 N1_6 Cr2_2 -177.45(18)
Cr1_1 Mn1_1 N1_6 Cr2_2 1.29(14)
C6_6 N1_6 C2_6 C3_6 1.1(4)
Cr2_2 N1_6 C2_6 C3_6 178.1(2)
Mn1_1 N1_6 C2_6 C3_6 -176.2(2)
N1_6 C2_6 C3_6 C4_6 -1.1(4)
C2_6 C3_6 C4_6 C5_6 0.3(4)
C3_6 C4_6 C5_6 C6_6 0.5(4)
C2_6 N1_6 C6_6 N7_6 174.6(2)
Cr2_2 N1_6 C6_6 N7_6 -2.6(3)
Mn1_1 N1_6 C6_6 N7_6 -8.6(3)
C2_6 N1_6 C6_6 C5_6 -0.3(3)
Cr2_2 N1_6 C6_6 C5_6 -177.50(16)
Mn1_1 N1_6 C6_6 C5_6 176.53(16)
C4_6 C5_6 C6_6 N1_6 -0.5(4)
C4_6 C5_6 C6_6 N7_6 -174.8(2)
N1_6 C6_6 N7_6 C8_6 159.4(2)
C5_6 C6_6 N7_6 C8_6 -26.1(3)
N1_6 C6_6 N7_6 Cr1_1 -25.7(3)
C5_6 C6_6 N7_6 Cr1_1 148.9(2)
N1_6 C6_6 N7_6 Cr1_2 -19.5(3)
C5_6 C6_6 N7_6 Cr1_2 155.05(19)
Cr2_1 Cr1_1 N7_6 C6_6 -143.96(17)
N7_3 Cr1_1 N7_6 C6_6 -48.8(2)
N7_5 Cr1_1 N7_6 C6_6 120.80(18)
Mn1_1 Cr1_1 N7_6 C6_6 35.26(17)
Cr2_1 Cr1_1 N7_6 C8_6 31.28(18)
N7_3 Cr1_1 N7_6 C8_6 126.49(17)
N7_5 Cr1_1 N7_6 C8_6 -63.95(19)
Mn1_1 Cr1_1 N7_6 C8_6 -149.50(17)
Cr2_1 Cr1_1 N7_6 Cr1_2 176.5(4)
N7_3 Cr1_1 N7_6 Cr1_2 -88.3(3)
N7_5 Cr1_1 N7_6 Cr1_2 81.3(3)
Mn1_1 Cr1_1 N7_6 Cr1_2 -4.3(3)
Cr2_2 Cr1_2 N7_6 C6_6 32.18(16)
N7_5 Cr1_2 N7_6 C6_6 126.76(17)
N7_4 Cr1_2 N7_6 C6_6 -152.5(4)
N7_3 Cr1_2 N7_6 C6_6 -60.62(19)
Mn1_2 Cr1_2 N7_6 C6_6 -146.41(16)
Cr2_2 Cr1_2 N7_6 C8_6 -146.68(18)
N7_5 Cr1_2 N7_6 C8_6 -52.1(2)
N7_4 Cr1_2 N7_6 C8_6 28.6(6)
N7_3 Cr1_2 N7_6 C8_6 120.53(17)
Mn1_2 Cr1_2 N7_6 C8_6 34.73(18)
Cr2_2 Cr1_2 N7_6 Cr1_1 175.5(4)
N7_5 Cr1_2 N7_6 Cr1_1 -90.0(3)
N7_4 Cr1_2 N7_6 Cr1_1 -9.2(4)
N7_3 Cr1_2 N7_6 Cr1_1 82.7(3)
Mn1_2 Cr1_2 N7_6 Cr1_1 -3.1(3)
C6_6 N7_6 C8_6 N13_6 152.8(2)
Cr1_1 N7_6 C8_6 N13_6 -22.4(3)
Cr1_2 N7_6 C8_6 N13_6 -28.5(3)
C6_6 N7_6 C8_6 C9_6 -32.4(4)
Cr1_1 N7_6 C8_6 C9_6 152.4(2)
Cr1_2 N7_6 C8_6 C9_6 146.3(2)
N13_6 C8_6 C9_6 C10_6 -1.5(4)
N7_6 C8_6 C9_6 C10_6 -176.0(3)
C8_6 C9_6 C10_6 C11_6 0.3(4)
C9_6 C10_6 C11_6 C12_6 1.0(4)
C10_6 C11_6 C12_6 N13_6 -1.3(4)
C11_6 C12_6 N13_6 C8_6 0.2(4)
C11_6 C12_6 N13_6 Cr2_1 174.6(2)
C11_6 C12_6 N13_6 Mn1_2 -179.9(2)
N7_6 C8_6 N13_6 C12_6 176.2(2)
C9_6 C8_6 N13_6 C12_6 1.2(4)
N7_6 C8_6 N13_6 Cr2_1 1.2(3)
C9_6 C8_6 N13_6 Cr2_1 -173.80(18)
N7_6 C8_6 N13_6 Mn1_2 -3.7(3)
C9_6 C8_6 N13_6 Mn1_2 -178.77(18)
Cr1_1 Cr2_1 N13_6 C12_6 -156.5(2)
N13_3 Cr2_1 N13_6 C12_6 115.8(2)
N13_5 Cr2_1 N13_6 C12_6 -67.5(2)
Cl2 Cr2_1 N13_6 C12_6 24.5(2)
Cr1_1 Cr2_1 N13_6 C8_6 18.12(17)
N13_3 Cr2_1 N13_6 C8_6 -69.65(18)
N13_5 Cr2_1 N13_6 C8_6 107.14(18)
Cl2 Cr2_1 N13_6 C8_6 -160.94(17)
Cr1_1 Cr2_1 N13_6 Mn1_2 -179.7(2)
N13_3 Cr2_1 N13_6 Mn1_2 92.51(19)
N13_5 Cr2_1 N13_6 Mn1_2 -90.69(19)
Cl2 Cr2_1 N13_6 Mn1_2 1.23(16)
N13_4 Mn1_2 N13_6 C12_6 -161.2(2)
N13_3 Mn1_2 N13_6 C12_6 125.4(2)
N13_5 Mn1_2 N13_6 C12_6 -82.4(2)
Cl2 Mn1_2 N13_6 C12_6 22.0(2)
Cr1_2 Mn1_2 N13_6 C12_6 -159.0(2)
N13_4 Mn1_2 N13_6 C8_6 18.7(3)
N13_3 Mn1_2 N13_6 C8_6 -54.7(2)
N13_5 Mn1_2 N13_6 C8_6 97.6(2)
Cl2 Mn1_2 N13_6 C8_6 -158.06(19)
Cr1_2 Mn1_2 N13_6 C8_6 20.94(19)
N13_4 Mn1_2 N13_6 Cr2_1 -1.7(2)
N13_3 Mn1_2 N13_6 Cr2_1 -75.10(18)
N13_5 Mn1_2 N13_6 Cr2_1 77.17(18)
Cl2 Mn1_2 N13_6 Cr2_1 -178.5(2)
Cr1_2 Mn1_2 N13_6 Cr2_1 0.53(16)
